data_4513878
loop_
_publ_author_name
'Kumar, Dinesh'
'Vemula, Sandeep R.'
'Cook, Gregory R.'

_publ_section_title
;
 Merging C--H Bond Functionalization with Amide Alcoholysis: En Route to
 2-Aminopyridines
;
_journal_issue 6
_journal_name_full 'ACS Catalysis'
_journal_page_first 3531
_journal_paper_doi 10.1021/acscatal.6b00728
_journal_volume 6
_journal_year 2016
_chemical_formula_moiety 'C30 H20 N2 O'
_chemical_formula_sum 'C30 H20 N2 O'
_chemical_formula_weight 424.48
_chemical_name_systematic
;
 ?
;
_space_group_crystal_system orthorhombic
_space_group_IT_number 19
_space_group_name_Hall 'P 2ac 2ab'
_space_group_name_H-M_alt 'P 21 21 21'
_symmetry_space_group_name_Hall 'P 2ac 2ab'
_symmetry_space_group_name_H-M 'P 21 21 21'
_atom_sites_solution_hydrogens geom
_audit_creation_date 2014-10-28
_audit_creation_method
;
Olex2 1.2
(compiled 2014.09.19 svn.r3010 for OlexSys, GUI svn.r4874)
;
_cell_angle_alpha 90
_cell_angle_beta 90
_cell_angle_gamma 90
_cell_formula_units_Z 8
_cell_length_a 9.0933(2)
_cell_length_b 20.0387(4)
_cell_length_c 23.2417(5)
_cell_measurement_reflns_used 6157
_cell_measurement_temperature 296(2)
_cell_measurement_theta_max 66.370
_cell_measurement_theta_min 4.398
_cell_volume 4235.05(16)
_computing_cell_refinement 'SAINT v8.34A (Bruker, 2013)'
_computing_data_reduction 'SAINT v8.34A (Bruker, 2013)'
_computing_molecular_graphics 'Olex2 (Dolomanov et al., 2009)'
_computing_publication_material 'Olex2 (Dolomanov et al., 2009)'
_computing_structure_refinement 'XL (Sheldrick, 2008)'
_diffrn_ambient_temperature 296.15
_diffrn_measured_fraction_theta_full 0.954
_diffrn_measured_fraction_theta_max 0.972
_diffrn_measurement_device_type 'Bruker APEX-II CCD'
_diffrn_measurement_method '\f and \w scans'
_diffrn_radiation_type CuK\a
_diffrn_radiation_wavelength 1.54178
_diffrn_reflns_av_R_equivalents 0.0390
_diffrn_reflns_av_unetI/netI 0.0395
_diffrn_reflns_Laue_measured_fraction_full 0.954
_diffrn_reflns_Laue_measured_fraction_max 0.972
_diffrn_reflns_limit_h_max 8
_diffrn_reflns_limit_h_min -10
_diffrn_reflns_limit_k_max 20
_diffrn_reflns_limit_k_min -23
_diffrn_reflns_limit_l_max 27
_diffrn_reflns_limit_l_min -27
_diffrn_reflns_number 21609
_diffrn_reflns_point_group_measured_fraction_full 0.930
_diffrn_reflns_point_group_measured_fraction_max 0.949
_diffrn_reflns_theta_full 67.679
_diffrn_reflns_theta_max 66.702
_diffrn_reflns_theta_min 2.912
_diffrn_standards_number 0
_exptl_absorpt_coefficient_mu 0.635
_exptl_absorpt_correction_T_max 0.7528
_exptl_absorpt_correction_T_min 0.6675
_exptl_absorpt_correction_type multi-scan
_exptl_absorpt_process_details
;
SADABS-2014/2 (Bruker,2014) was used for absorption correction.
wR2(int) was 0.0679 before and 0.0533 after correction.
The Ratio of minimum to maximum transmission is 0.8867.
The \l/2 correction factor is 0.00150.
;
_exptl_crystal_colour yellow
_exptl_crystal_density_diffrn 1.331
_exptl_crystal_description plate
_exptl_crystal_F_000 1776
_exptl_crystal_size_max 0.261
_exptl_crystal_size_mid 0.136
_exptl_crystal_size_min 0.034
_refine_diff_density_max 0.148
_refine_diff_density_min -0.234
_refine_diff_density_rms 0.042
_refine_ls_abs_structure_details
;
 Flack x determined using 2498 quotients [(I+)-(I-)]/[(I+)+(I-)]
 (Parsons, Flack and Wagner, Acta Cryst. B69 (2013) 249-259).
;
_refine_ls_abs_structure_Flack 0.27(15)
_refine_ls_extinction_method none
_refine_ls_goodness_of_fit_ref 1.041
_refine_ls_hydrogen_treatment constr
_refine_ls_matrix_type full
_refine_ls_number_parameters 595
_refine_ls_number_reflns 7119
_refine_ls_number_restraints 0
_refine_ls_restrained_S_all 1.041
_refine_ls_R_factor_all 0.0427
_refine_ls_R_factor_gt 0.0350
_refine_ls_shift/su_max 0.000
_refine_ls_shift/su_mean 0.000
_refine_ls_structure_factor_coef Fsqd
_refine_ls_weighting_details 'w=1/[\s^2^(Fo^2^)+(0.0454P)^2^+0.2425P] where P=(Fo^2^+2Fc^2^)/3'
_refine_ls_weighting_scheme calc
_refine_ls_wR_factor_gt 0.0781
_refine_ls_wR_factor_ref 0.0832
_reflns_Friedel_coverage 0.738
_reflns_Friedel_fraction_full 0.900
_reflns_Friedel_fraction_max 0.920
_reflns_number_gt 6359
_reflns_number_total 7119
_reflns_threshold_expression 'I > 2\s(I)'
_cod_data_source_file cs6b00728_si_003.cif
_cod_data_source_block cu_dxk1_0m
_cod_depositor_comments 'Adding full bibliography for 4513878--4513880.cif.'
_cod_database_code 4513878
_shelxl_version_number 2014-3
_shelx_space_group_comment
;
The symmetry employed for this shelxl refinement is uniquely defined
by the following loop, which should always be used as a source of
symmetry information in preference to the above space-group names.
They are only intended as comments.
;
_shelx_estimated_absorpt_t_max 0.979
_shelx_estimated_absorpt_t_min 0.852
_olex2_refinement_description
;
1. Fixed Uiso
 At 1.2 times of:
  All C(H) groups
2.a Aromatic/amide H refined with riding coordinates:
 C1(H1), C2(H2), C9(H9), C10(H10), C11(H11), C12(H12), C13(H13), C14(H14),
 C15(H15), C17(H17), C20(H20), C21(H21), C22(H22), C23(H23), C24(H24), C26(H26),
  C27(H27), C28(H28), C29(H29), C30(H30), C31(H31), C32(H32), C33(H33),
 C36(H36), C39(H39), C40(H40), C41(H41), C42(H42), C43(H43), C44(H44), C46(H46),
  C47(H47), C51(H51), C54(H54), C55(H55), C56(H56), C57(H57), C58(H58),
 C59(H59), C60(H60)
;
_olex2_submission_special_instructions 'No special instructions were received'

loop_
_space_group_symop_operation_xyz
'x, y, z'
'x+1/2, -y+1/2, -z'
'-x, y+1/2, -z+1/2'
'-x+1/2, -y, z+1/2'

loop_
_atom_site_label
_atom_site_type_symbol
_atom_site_fract_x
_atom_site_fract_y
_atom_site_fract_z
_atom_site_U_iso_or_equiv
_atom_site_adp_type
_atom_site_occupancy
_atom_site_site_symmetry_order
_atom_site_calc_flag
_atom_site_refinement_flags_posn
O1 O -0.7693(2) -0.74851(9) -0.22240(7) 0.0235(4) Uani 1 1 d .
O2 O -0.2617(2) 0.01196(8) -0.20642(7) 0.0228(4) Uani 1 1 d .
N1 N -0.9373(3) -0.66297(10) -0.23419(8) 0.0162(5) Uani 1 1 d .
N2 N -0.9623(3) -0.58117(10) -0.15914(9) 0.0201(5) Uani 1 1 d .
N3 N -0.4414(3) -0.16022(10) -0.14568(8) 0.0193(5) Uani 1 1 d .
N4 N -0.4208(3) -0.07676(10) -0.21955(9) 0.0166(5) Uani 1 1 d .
C1 C -0.8544(4) -0.65835(14) -0.02320(11) 0.0276(7) Uani 1 1 d .
H1 H -0.8638 -0.6502 0.0160 0.033 Uiso 1 1 calc R
C2 C -0.9097(4) -0.61327(14) -0.06184(11) 0.0245(6) Uani 1 1 d .
H2 H -0.9520 -0.5738 -0.0488 0.029 Uiso 1 1 calc R
C3 C -0.9028(3) -0.62649(12) -0.12148(11) 0.0200(6) Uani 1 1 d .
C4 C -0.8367(3) -0.68588(12) -0.13993(11) 0.0192(6) Uani 1 1 d .
C5 C -0.8392(3) -0.70348(12) -0.20069(10) 0.0185(6) Uani 1 1 d .
C6 C -0.9830(3) -0.68419(12) -0.28954(10) 0.0173(6) Uani 1 1 d .
C7 C -1.0525(3) -0.64050(12) -0.32582(10) 0.0159(6) Uani 1 1 d .
C8 C -1.1026(3) -0.66326(12) -0.38401(10) 0.0181(6) Uani 1 1 d .
C9 C -1.2127(3) -0.71144(12) -0.39003(11) 0.0212(6) Uani 1 1 d .
H9 H -1.2549 -0.7306 -0.3576 0.025 Uiso 1 1 calc R
C10 C -1.2588(4) -0.73056(13) -0.44435(12) 0.0292(7) Uani 1 1 d .
H10 H -1.3323 -0.7625 -0.4481 0.035 Uiso 1 1 calc R
C11 C -1.1970(4) -0.70280(14) -0.49288(11) 0.0309(8) Uani 1 1 d .
H11 H -1.2280 -0.7164 -0.5292 0.037 Uiso 1 1 calc R
C12 C -0.7837(4) -0.71673(14) -0.04208(11) 0.0266(7) Uani 1 1 d .
H12 H -0.7445 -0.7465 -0.0155 0.032 Uiso 1 1 calc R
C13 C -0.7727(3) -0.72951(13) -0.10005(11) 0.0224(6) Uani 1 1 d .
H13 H -0.7226 -0.7672 -0.1128 0.027 Uiso 1 1 calc R
C14 C -1.0889(4) -0.65483(13) -0.48756(11) 0.0288(7) Uani 1 1 d .
H14 H -1.0475 -0.6357 -0.5202 0.035 Uiso 1 1 calc R
C15 C -1.0419(4) -0.63513(12) -0.43314(11) 0.0219(6) Uani 1 1 d .
H15 H -0.9691 -0.6028 -0.4297 0.026 Uiso 1 1 calc R
C16 C -1.0796(3) -0.57248(12) -0.30721(11) 0.0183(6) Uani 1 1 d .
C17 C -1.0456(3) -0.55562(12) -0.25241(11) 0.0189(6) Uani 1 1 d .
H17 H -1.0668 -0.5125 -0.2401 0.023 Uiso 1 1 calc R
C18 C -0.9790(3) -0.60029(12) -0.21257(10) 0.0172(6) Uani 1 1 d .
C19 C -1.1522(3) -0.52019(12) -0.34299(10) 0.0171(6) Uani 1 1 d .
C20 C -1.2822(3) -0.53156(12) -0.37314(10) 0.0189(6) Uani 1 1 d .
H20 H -1.3203 -0.5745 -0.3756 0.023 Uiso 1 1 calc R
C21 C -1.3550(3) -0.47885(13) -0.39951(11) 0.0213(6) Uani 1 1 d .
H21 H -1.4413 -0.4867 -0.4199 0.026 Uiso 1 1 calc R
C22 C -1.2995(3) -0.41449(13) -0.39556(12) 0.0236(6) Uani 1 1 d .
H22 H -1.3501 -0.3791 -0.4123 0.028 Uiso 1 1 calc R
C23 C -1.1691(3) -0.40303(12) -0.36674(11) 0.0226(6) Uani 1 1 d .
H23 H -1.1308 -0.3601 -0.3648 0.027 Uiso 1 1 calc R
C24 C -1.0955(3) -0.45528(12) -0.34078(11) 0.0202(6) Uani 1 1 d .
H24 H -1.0074 -0.4473 -0.3217 0.024 Uiso 1 1 calc R
C25 C -0.9736(3) -0.75654(12) -0.30346(10) 0.0168(6) Uani 1 1 d .
C26 C -1.0585(3) -0.80145(12) -0.27198(10) 0.0197(6) Uani 1 1 d .
H26 H -1.1105 -0.7868 -0.2399 0.024 Uiso 1 1 calc R
C27 C -1.0655(3) -0.86801(12) -0.28838(11) 0.0213(6) Uani 1 1 d .
H27 H -1.1232 -0.8978 -0.2676 0.026 Uiso 1 1 calc R
C28 C -0.9867(4) -0.89006(13) -0.33575(11) 0.0232(7) Uani 1 1 d .
H28 H -0.9914 -0.9346 -0.3468 0.028 Uiso 1 1 calc R
C29 C -0.9010(4) -0.84571(13) -0.36650(11) 0.0228(6) Uani 1 1 d .
H29 H -0.8478 -0.8607 -0.3982 0.027 Uiso 1 1 calc R
C30 C -0.8934(3) -0.77917(12) -0.35066(10) 0.0199(6) Uani 1 1 d .
H30 H -0.8349 -0.7497 -0.3715 0.024 Uiso 1 1 calc R
C31 C -0.7903(3) -0.32093(12) -0.38481(11) 0.0209(6) Uani 1 1 d .
H31 H -0.8435 -0.3551 -0.4022 0.025 Uiso 1 1 calc R
C32 C -0.6663(3) -0.33555(13) -0.35255(11) 0.0214(6) Uani 1 1 d .
H32 H -0.6349 -0.3795 -0.3488 0.026 Uiso 1 1 calc R
C33 C -0.5892(3) -0.28454(12) -0.32583(10) 0.0189(6) Uani 1 1 d .
H33 H -0.5048 -0.2945 -0.3050 0.023 Uiso 1 1 calc R
C34 C -0.6367(3) -0.21837(12) -0.32981(10) 0.0168(6) Uani 1 1 d .
C35 C -0.5628(3) -0.16724(12) -0.29347(10) 0.0175(6) Uani 1 1 d .
C36 C -0.5278(3) -0.18404(12) -0.23872(11) 0.0190(6) Uani 1 1 d .
H36 H -0.5493 -0.2272 -0.2265 0.023 Uiso 1 1 calc R
C37 C -0.4606(3) -0.14017(12) -0.19883(10) 0.0170(6) Uani 1 1 d .
C38 C -0.3819(3) -0.11556(13) -0.10757(11) 0.0186(6) Uani 1 1 d .
C39 C -0.3847(3) -0.13112(13) -0.04807(11) 0.0234(6) Uani 1 1 d .
H39 H -0.4249 -0.1713 -0.0356 0.028 Uiso 1 1 calc R
C40 C -0.3280(4) -0.08675(14) -0.00894(12) 0.0263(7) Uani 1 1 d .
H40 H -0.3336 -0.0965 0.0301 0.032 Uiso 1 1 calc R
C41 C -0.2617(4) -0.02704(14) -0.02680(11) 0.0243(6) Uani 1 1 d .
H41 H -0.2221 0.0021 0.0002 0.029 Uiso 1 1 calc R
C42 C -0.6326(4) -0.03050(14) -0.48160(11) 0.0299(8) Uani 1 1 d .
H42 H -0.6488 -0.0140 -0.5185 0.036 Uiso 1 1 calc R
C43 C -0.5301(4) -0.08018(14) -0.47283(11) 0.0270(7) Uani 1 1 d .
H43 H -0.4801 -0.0985 -0.5040 0.032 Uiso 1 1 calc R
C44 C -0.5015(3) -0.10283(13) -0.41773(11) 0.0223(6) Uani 1 1 d .
H44 H -0.4322 -0.1363 -0.4121 0.027 Uiso 1 1 calc R
C45 C -0.5755(3) -0.07609(12) -0.37075(10) 0.0181(6) Uani 1 1 d .
C46 C -0.6829(3) -0.02801(12) -0.38018(11) 0.0214(6) Uani 1 1 d .
H46 H -0.7361 -0.0111 -0.3493 0.026 Uiso 1 1 calc R
C47 C -0.7112(4) -0.00509(14) -0.43556(12) 0.0279(7) Uani 1 1 d .
H47 H -0.7829 0.0272 -0.4417 0.033 Uiso 1 1 calc R
C48 C -0.5340(3) -0.09923(12) -0.31160(10) 0.0176(6) Uani 1 1 d .
C49 C -0.3261(3) -0.03556(12) -0.18535(10) 0.0187(6) Uani 1 1 d .
C50 C -0.3188(3) -0.05501(12) -0.12508(11) 0.0181(6) Uani 1 1 d .
C51 C -0.2555(3) -0.01168(13) -0.08447(11) 0.0209(6) Uani 1 1 d .
H51 H -0.2095 0.0273 -0.0966 0.025 Uiso 1 1 calc R
C52 C -0.4663(3) -0.05576(12) -0.27496(10) 0.0168(6) Uani 1 1 d .
C53 C -0.4605(3) 0.01676(12) -0.29039(10) 0.0177(6) Uani 1 1 d .
C54 C -0.5632(3) 0.05939(12) -0.26514(10) 0.0193(6) Uani 1 1 d .
H54 H -0.6184 0.0449 -0.2339 0.023 Uiso 1 1 calc R
C55 C -0.5832(4) 0.12334(12) -0.28654(11) 0.0225(6) Uani 1 1 d .
H55 H -0.6531 0.1514 -0.2702 0.027 Uiso 1 1 calc R
C56 C -0.4982(4) 0.14522(13) -0.33251(11) 0.0241(7) Uani 1 1 d .
H56 H -0.5128 0.1877 -0.3476 0.029 Uiso 1 1 calc R
C57 C -0.3922(4) 0.10405(13) -0.35588(11) 0.0232(6) Uani 1 1 d .
H57 H -0.3328 0.1196 -0.3856 0.028 Uiso 1 1 calc R
C58 C -0.3735(3) 0.03954(12) -0.33533(11) 0.0203(6) Uani 1 1 d .
H58 H -0.3031 0.0117 -0.3516 0.024 Uiso 1 1 calc R
C59 C -0.8348(3) -0.25510(13) -0.39111(10) 0.0202(6) Uani 1 1 d .
H59 H -0.9158 -0.2450 -0.4139 0.024 Uiso 1 1 calc R
C60 C -0.7591(3) -0.20423(12) -0.36358(10) 0.0189(6) Uani 1 1 d .
H60 H -0.7905 -0.1603 -0.3677 0.023 Uiso 1 1 calc R

loop_
_atom_site_aniso_label
_atom_site_aniso_U_11
_atom_site_aniso_U_22
_atom_site_aniso_U_33
_atom_site_aniso_U_23
_atom_site_aniso_U_13
_atom_site_aniso_U_12
O1 0.0215(12) 0.0225(9) 0.0265(9) -0.0041(7) -0.0039(9) 0.0053(9)
O2 0.0232(12) 0.0195(9) 0.0258(9) 0.0023(7) -0.0023(9) -0.0040(9)
N1 0.0158(13) 0.0139(10) 0.0189(9) -0.0011(8) -0.0006(9) -0.0003(10)
N2 0.0207(14) 0.0196(10) 0.0200(10) -0.0011(8) -0.0011(10) -0.0009(10)
N3 0.0231(15) 0.0160(10) 0.0188(10) -0.0005(8) -0.0022(10) 0.0018(10)
N4 0.0169(13) 0.0150(10) 0.0180(10) 0.0002(8) -0.0017(9) 0.0010(10)
C1 0.0277(19) 0.0375(16) 0.0177(12) -0.0001(11) -0.0025(12) -0.0065(15)
C2 0.0239(18) 0.0252(14) 0.0245(12) -0.0032(10) -0.0018(13) -0.0020(13)
C3 0.0186(17) 0.0197(12) 0.0215(12) 0.0016(10) -0.0010(12) -0.0049(12)
C4 0.0175(17) 0.0184(12) 0.0219(12) 0.0009(10) -0.0010(11) -0.0066(12)
C5 0.0173(16) 0.0154(12) 0.0227(12) 0.0014(10) -0.0020(11) -0.0037(12)
C6 0.0154(16) 0.0190(13) 0.0175(11) -0.0014(9) 0.0013(11) -0.0027(11)
C7 0.0143(15) 0.0153(11) 0.0182(11) -0.0007(9) 0.0025(11) -0.0030(11)
C8 0.0198(16) 0.0153(12) 0.0193(11) -0.0012(9) -0.0012(12) 0.0046(12)
C9 0.0217(17) 0.0163(12) 0.0257(12) 0.0011(10) -0.0015(12) -0.0019(12)
C10 0.032(2) 0.0184(13) 0.0368(15) -0.0037(11) -0.0141(15) -0.0006(14)
C11 0.047(2) 0.0237(14) 0.0224(13) -0.0057(11) -0.0145(14) 0.0096(15)
C12 0.0260(19) 0.0292(15) 0.0246(13) 0.0076(11) -0.0065(12) -0.0058(14)
C13 0.0188(17) 0.0191(13) 0.0292(13) 0.0030(10) -0.0066(12) -0.0033(13)
C14 0.042(2) 0.0257(14) 0.0190(12) 0.0027(10) 0.0003(13) 0.0081(15)
C15 0.0257(18) 0.0181(12) 0.0220(12) -0.0005(10) 0.0014(12) 0.0019(13)
C16 0.0157(16) 0.0178(13) 0.0214(12) 0.0011(9) 0.0028(11) -0.0004(12)
C17 0.0209(17) 0.0144(12) 0.0216(12) -0.0021(9) 0.0005(12) -0.0014(12)
C18 0.0161(16) 0.0152(12) 0.0202(12) -0.0012(10) 0.0012(11) -0.0032(11)
C19 0.0172(16) 0.0165(12) 0.0175(11) -0.0006(9) 0.0033(11) 0.0014(12)
C20 0.0201(17) 0.0176(12) 0.0190(11) -0.0004(9) 0.0031(11) -0.0049(12)
C21 0.0173(17) 0.0240(14) 0.0226(12) 0.0018(10) -0.0001(11) 0.0003(13)
C22 0.0208(17) 0.0213(13) 0.0286(13) 0.0043(10) 0.0005(12) 0.0052(13)
C23 0.0218(18) 0.0145(12) 0.0315(14) 0.0012(10) -0.0006(13) -0.0009(12)
C24 0.0198(17) 0.0190(13) 0.0219(12) -0.0006(9) -0.0026(11) -0.0010(12)
C25 0.0165(16) 0.0165(12) 0.0174(11) 0.0010(9) -0.0044(11) 0.0005(12)
C26 0.0197(17) 0.0210(13) 0.0183(11) 0.0012(9) -0.0020(11) 0.0001(13)
C27 0.0205(17) 0.0176(13) 0.0259(12) 0.0059(10) -0.0042(12) -0.0031(12)
C28 0.0298(19) 0.0119(12) 0.0280(13) -0.0019(10) -0.0085(13) 0.0018(12)
C29 0.0264(18) 0.0191(12) 0.0229(12) -0.0024(10) 0.0001(12) 0.0041(13)
C30 0.0186(17) 0.0192(12) 0.0217(12) 0.0012(9) 0.0018(12) -0.0004(12)
C31 0.0218(17) 0.0189(13) 0.0220(12) -0.0052(10) 0.0018(12) -0.0034(12)
C32 0.0253(18) 0.0160(12) 0.0228(12) -0.0015(10) 0.0016(12) 0.0026(13)
C33 0.0200(16) 0.0183(12) 0.0184(11) 0.0008(9) -0.0012(11) 0.0014(12)
C34 0.0165(16) 0.0175(12) 0.0163(11) 0.0002(9) 0.0024(11) -0.0006(12)
C35 0.0146(16) 0.0155(12) 0.0224(12) -0.0008(10) 0.0010(11) 0.0024(12)
C36 0.0203(17) 0.0153(12) 0.0213(12) 0.0002(9) 0.0008(12) 0.0011(12)
C37 0.0163(16) 0.0143(12) 0.0203(11) 0.0017(9) 0.0000(11) 0.0023(12)
C38 0.0148(16) 0.0188(12) 0.0223(12) -0.0026(9) -0.0010(11) 0.0047(12)
C39 0.0221(18) 0.0250(14) 0.0231(13) 0.0014(10) -0.0046(12) 0.0009(13)
C40 0.0238(18) 0.0332(15) 0.0220(13) -0.0007(11) -0.0022(12) 0.0050(14)
C41 0.0233(18) 0.0254(14) 0.0243(12) -0.0062(10) -0.0075(12) 0.0038(13)
C42 0.042(2) 0.0277(15) 0.0201(12) 0.0055(11) -0.0096(14) -0.0066(15)
C43 0.0321(19) 0.0279(14) 0.0210(12) -0.0001(11) 0.0018(13) -0.0025(14)
C44 0.0209(18) 0.0236(14) 0.0225(12) -0.0005(10) -0.0013(12) 0.0016(13)
C45 0.0178(16) 0.0155(12) 0.0209(12) 0.0001(9) -0.0034(11) -0.0037(12)
C46 0.0209(17) 0.0174(12) 0.0259(13) -0.0019(10) -0.0023(12) 0.0002(12)
C47 0.033(2) 0.0185(13) 0.0324(14) 0.0020(11) -0.0134(14) 0.0009(13)
C48 0.0168(16) 0.0164(13) 0.0196(12) 0.0013(9) 0.0028(11) 0.0021(12)
C49 0.0181(17) 0.0159(13) 0.0222(12) -0.0038(10) -0.0020(12) 0.0029(12)
C50 0.0154(16) 0.0174(12) 0.0216(12) -0.0009(10) -0.0008(11) 0.0050(12)
C51 0.0168(16) 0.0184(13) 0.0276(13) -0.0021(10) -0.0042(12) 0.0027(12)
C52 0.0161(16) 0.0161(12) 0.0182(12) 0.0024(9) 0.0023(11) 0.0028(11)
C53 0.0174(16) 0.0151(12) 0.0205(11) -0.0001(9) -0.0059(11) -0.0008(12)
C54 0.0205(17) 0.0195(12) 0.0179(11) -0.0014(9) -0.0018(11) -0.0001(12)
C55 0.0259(18) 0.0182(13) 0.0233(12) -0.0046(10) -0.0050(12) 0.0048(13)
C56 0.0320(19) 0.0147(12) 0.0256(13) 0.0010(10) -0.0089(13) -0.0023(13)
C57 0.0225(18) 0.0241(13) 0.0229(12) 0.0044(10) -0.0010(12) -0.0036(13)
C58 0.0185(16) 0.0189(13) 0.0235(12) 0.0003(10) -0.0020(12) 0.0003(12)
C59 0.0174(16) 0.0246(13) 0.0186(11) -0.0029(10) 0.0001(11) -0.0009(13)
C60 0.0180(16) 0.0177(12) 0.0209(12) -0.0001(10) 0.0023(11) 0.0001(12)

loop_
_atom_type_symbol
_atom_type_description
_atom_type_scat_dispersion_real
_atom_type_scat_dispersion_imag
_atom_type_scat_source
C C 0.0181 0.0091 'International Tables Vol C Tables 4.2.6.8 and 6.1.1.4'
H H 0.0000 0.0000 'International Tables Vol C Tables 4.2.6.8 and 6.1.1.4'
N N 0.0311 0.0180 'International Tables Vol C Tables 4.2.6.8 and 6.1.1.4'
O O 0.0492 0.0322 'International Tables Vol C Tables 4.2.6.8 and 6.1.1.4'

loop_
_geom_angle_atom_site_label_1
_geom_angle_atom_site_label_2
_geom_angle_atom_site_label_3
_geom_angle
C6 N1 C5 120.3(2)
C18 N1 C5 118.7(2)
C18 N1 C6 120.9(2)
C18 N2 C3 117.2(2)
C37 N3 C38 117.5(2)
C37 N4 C49 119.0(2)
C37 N4 C52 120.3(2)
C52 N4 C49 120.6(2)
C2 C1 H1 119.6
C2 C1 C12 120.8(2)
C12 C1 H1 119.6
C1 C2 H2 119.9
C1 C2 C3 120.2(3)
C3 C2 H2 119.9
N2 C3 C2 119.0(2)
N2 C3 C4 122.4(2)
C4 C3 C2 118.6(2)
C3 C4 C5 119.7(2)
C3 C4 C13 120.4(2)
C13 C4 C5 119.8(2)
O1 C5 N1 121.4(2)
O1 C5 C4 125.1(2)
N1 C5 C4 113.5(2)
N1 C6 C25 118.2(2)
C7 C6 N1 120.2(2)
C7 C6 C25 121.0(2)
C6 C7 C8 120.1(2)
C6 C7 C16 119.7(2)
C16 C7 C8 120.2(2)
C9 C8 C7 121.2(2)
C15 C8 C7 119.9(2)
C15 C8 C9 118.9(2)
C8 C9 H9 120.0
C10 C9 C8 120.0(3)
C10 C9 H9 120.0
C9 C10 H10 119.6
C11 C10 C9 120.8(3)
C11 C10 H10 119.6
C10 C11 H11 120.1
C10 C11 C14 119.9(3)
C14 C11 H11 120.1
C1 C12 H12 120.2
C13 C12 C1 119.6(3)
C13 C12 H12 120.2
C4 C13 H13 119.9
C12 C13 C4 120.1(3)
C12 C13 H13 119.9
C11 C14 H14 120.1
C11 C14 C15 119.8(3)
C15 C14 H14 120.1
C8 C15 C14 120.7(3)
C8 C15 H15 119.7
C14 C15 H15 119.7
C7 C16 C19 124.7(2)
C17 C16 C7 118.4(2)
C17 C16 C19 116.8(2)
C16 C17 H17 118.2
C16 C17 C18 123.5(2)
C18 C17 H17 118.2
N1 C18 C17 116.4(2)
N2 C18 N1 124.7(2)
N2 C18 C17 118.9(2)
C20 C19 C16 122.7(2)
C20 C19 C24 118.9(2)
C24 C19 C16 118.0(2)
C19 C20 H20 119.9
C21 C20 C19 120.1(2)
C21 C20 H20 119.9
C20 C21 H21 119.9
C22 C21 C20 120.3(3)
C22 C21 H21 119.9
C21 C22 H22 120.0
C23 C22 C21 119.9(3)
C23 C22 H22 120.0
C22 C23 H23 119.9
C22 C23 C24 120.1(2)
C24 C23 H23 119.9
C19 C24 H24 119.7
C23 C24 C19 120.6(3)
C23 C24 H24 119.7
C26 C25 C6 118.9(2)
C26 C25 C30 119.6(2)
C30 C25 C6 121.2(2)
C25 C26 H26 119.9
C27 C26 C25 120.1(2)
C27 C26 H26 119.9
C26 C27 H27 120.0
C28 C27 C26 120.0(3)
C28 C27 H27 120.0
C27 C28 H28 120.1
C29 C28 C27 119.9(2)
C29 C28 H28 120.1
C28 C29 H29 119.7
C28 C29 C30 120.7(3)
C30 C29 H29 119.7
C25 C30 H30 120.1
C29 C30 C25 119.8(3)
C29 C30 H30 120.1
C32 C31 H31 120.1
C32 C31 C59 119.7(3)
C59 C31 H31 120.1
C31 C32 H32 120.1
C31 C32 C33 119.9(2)
C33 C32 H32 120.1
C32 C33 H33 119.5
C32 C33 C34 120.9(3)
C34 C33 H33 119.5
C33 C34 C35 118.5(2)
C60 C34 C33 118.5(2)
C60 C34 C35 122.8(2)
C36 C35 C34 117.9(2)
C36 C35 C48 117.7(2)
C48 C35 C34 124.3(2)
C35 C36 H36 117.9
C35 C36 C37 124.2(2)
C37 C36 H36 117.9
N3 C37 N4 124.4(2)
N3 C37 C36 119.0(2)
N4 C37 C36 116.6(2)
N3 C38 C39 118.7(2)
N3 C38 C50 122.6(2)
C50 C38 C39 118.7(2)
C38 C39 H39 120.1
C40 C39 C38 119.8(3)
C40 C39 H39 120.1
C39 C40 H40 119.4
C39 C40 C41 121.2(2)
C41 C40 H40 119.4
C40 C41 H41 120.1
C51 C41 C40 119.8(2)
C51 C41 H41 120.1
C43 C42 H42 120.0
C43 C42 C47 120.0(2)
C47 C42 H42 120.0
C42 C43 H43 120.0
C42 C43 C44 120.0(3)
C44 C43 H43 120.0
C43 C44 H44 119.7
C43 C44 C45 120.7(3)
C45 C44 H44 119.7
C44 C45 C48 118.7(2)
C46 C45 C44 118.9(2)
C46 C45 C48 122.4(2)
C45 C46 H46 119.8
C45 C46 C47 120.3(3)
C47 C46 H46 119.8
C42 C47 C46 119.9(3)
C42 C47 H47 120.1
C46 C47 H47 120.1
C35 C48 C45 120.8(2)
C52 C48 C35 120.0(2)
C52 C48 C45 119.2(2)
O2 C49 N4 121.0(2)
O2 C49 C50 125.0(2)
N4 C49 C50 114.0(2)
C38 C50 C49 119.5(2)
C38 C50 C51 120.5(2)
C51 C50 C49 120.0(2)
C41 C51 C50 119.9(3)
C41 C51 H51 120.0
C50 C51 H51 120.0
N4 C52 C53 119.7(2)
C48 C52 N4 120.6(2)
C48 C52 C53 119.1(2)
C54 C53 C52 118.0(2)
C58 C53 C52 121.3(2)
C58 C53 C54 119.8(2)
C53 C54 H54 119.9
C55 C54 C53 120.2(3)
C55 C54 H54 119.9
C54 C55 H55 120.2
C54 C55 C56 119.6(3)
C56 C55 H55 120.2
C55 C56 H56 119.9
C57 C56 C55 120.2(2)
C57 C56 H56 119.9
C56 C57 H57 119.8
C56 C57 C58 120.4(3)
C58 C57 H57 119.8
C53 C58 C57 119.7(3)
C53 C58 H58 120.1
C57 C58 H58 120.1
C31 C59 H59 119.8
C60 C59 C31 120.4(3)
C60 C59 H59 119.8
C34 C60 H60 119.7
C59 C60 C34 120.5(2)
C59 C60 H60 119.7

loop_
_geom_bond_atom_site_label_1
_geom_bond_atom_site_label_2
_geom_bond_distance
O1 C5 1.214(3)
O2 C49 1.221(3)
N1 C5 1.436(3)
N1 C6 1.417(3)
N1 C18 1.405(3)
N2 C3 1.372(3)
N2 C18 1.309(3)
N3 C37 1.311(3)
N3 C38 1.370(3)
N4 C37 1.406(3)
N4 C49 1.433(3)
N4 C52 1.417(3)
C1 H1 0.9300
C1 C2 1.370(4)
C1 C12 1.405(4)
C2 H2 0.9300
C2 C3 1.413(4)
C3 C4 1.401(4)
C4 C5 1.456(3)
C4 C13 1.401(4)
C6 C7 1.370(4)
C6 C25 1.488(3)
C7 C8 1.498(3)
C7 C16 1.451(3)
C8 C9 1.398(4)
C8 C15 1.388(4)
C9 H9 0.9300
C9 C10 1.384(4)
C10 H10 0.9300
C10 C11 1.378(4)
C11 H11 0.9300
C11 C14 1.380(5)
C12 H12 0.9300
C12 C13 1.375(4)
C13 H13 0.9300
C14 H14 0.9300
C14 C15 1.392(4)
C15 H15 0.9300
C16 C17 1.354(4)
C16 C19 1.491(4)
C17 H17 0.9300
C17 C18 1.423(4)
C19 C20 1.393(4)
C19 C24 1.400(4)
C20 H20 0.9300
C20 C21 1.389(4)
C21 H21 0.9300
C21 C22 1.388(4)
C22 H22 0.9300
C22 C23 1.381(4)
C23 H23 0.9300
C23 C24 1.381(4)
C24 H24 0.9300
C25 C26 1.393(4)
C25 C30 1.393(4)
C26 H26 0.9300
C26 C27 1.389(3)
C27 H27 0.9300
C27 C28 1.386(4)
C28 H28 0.9300
C28 C29 1.381(4)
C29 H29 0.9300
C29 C30 1.385(4)
C30 H30 0.9300
C31 H31 0.9300
C31 C32 1.385(4)
C31 C59 1.388(4)
C32 H32 0.9300
C32 C33 1.386(4)
C33 H33 0.9300
C33 C34 1.397(4)
C34 C35 1.488(4)
C34 C60 1.391(4)
C35 C36 1.354(4)
C35 C48 1.450(4)
C36 H36 0.9300
C36 C37 1.416(4)
C38 C39 1.418(4)
C38 C50 1.402(4)
C39 H39 0.9300
C39 C40 1.372(4)
C40 H40 0.9300
C40 C41 1.402(4)
C41 H41 0.9300
C41 C51 1.376(4)
C42 H42 0.9300
C42 C43 1.379(4)
C42 C47 1.384(4)
C43 H43 0.9300
C43 C44 1.383(4)
C44 H44 0.9300
C44 C45 1.390(4)
C45 C46 1.389(4)
C45 C48 1.499(3)
C46 H46 0.9300
C46 C47 1.391(4)
C47 H47 0.9300
C48 C52 1.365(4)
C49 C50 1.456(3)
C50 C51 1.406(4)
C51 H51 0.9300
C52 C53 1.498(3)
C53 C54 1.395(4)
C53 C58 1.387(4)
C54 H54 0.9300
C54 C55 1.387(4)
C55 H55 0.9300
C55 C56 1.390(4)
C56 H56 0.9300
C56 C57 1.380(4)
C57 H57 0.9300
C57 C58 1.389(4)
C58 H58 0.9300
C59 H59 0.9300
C59 C60 1.386(4)
C60 H60 0.9300

loop_
_geom_torsion_atom_site_label_1
_geom_torsion_atom_site_label_2
_geom_torsion_atom_site_label_3
_geom_torsion_atom_site_label_4
_geom_torsion
O2 C49 C50 C38 -171.6(3)
O2 C49 C50 C51 11.7(5)
N1 C6 C7 C8 -179.2(3)
N1 C6 C7 C16 -0.3(4)
N1 C6 C25 C26 63.1(4)
N1 C6 C25 C30 -123.3(3)
N2 C3 C4 C5 -4.5(4)
N2 C3 C4 C13 177.7(3)
N3 C38 C39 C40 -179.0(3)
N3 C38 C50 C49 5.0(4)
N3 C38 C50 C51 -178.2(3)
N4 C49 C50 C38 9.9(4)
N4 C49 C50 C51 -166.9(2)
N4 C52 C53 C54 -72.0(4)
N4 C52 C53 C58 118.8(3)
C1 C2 C3 N2 178.4(3)
C1 C2 C3 C4 -0.9(4)
C1 C12 C13 C4 -2.5(5)
C2 C1 C12 C13 -1.4(5)
C2 C3 C4 C5 174.8(3)
C2 C3 C4 C13 -3.0(4)
C3 N2 C18 N1 -1.6(4)
C3 N2 C18 C17 177.6(3)
C3 C4 C5 O1 169.6(3)
C3 C4 C5 N1 -11.9(4)
C3 C4 C13 C12 4.7(4)
C5 N1 C6 C7 -167.3(2)
C5 N1 C6 C25 21.5(4)
C5 N1 C18 N2 -15.6(4)
C5 N1 C18 C17 165.1(2)
C5 C4 C13 C12 -173.1(3)
C6 N1 C5 O1 15.7(4)
C6 N1 C5 C4 -162.9(2)
C6 N1 C18 N2 168.4(3)
C6 N1 C18 C17 -10.8(4)
C6 C7 C8 C9 65.3(4)
C6 C7 C8 C15 -116.4(3)
C6 C7 C16 C17 -5.2(4)
C6 C7 C16 C19 179.1(3)
C6 C25 C26 C27 172.3(3)
C6 C25 C30 C29 -172.3(3)
C7 C6 C25 C26 -108.0(3)
C7 C6 C25 C30 65.6(4)
C7 C8 C9 C10 178.7(3)
C7 C8 C15 C14 -178.9(3)
C7 C16 C17 C18 2.6(4)
C7 C16 C19 C20 47.5(4)
C7 C16 C19 C24 -139.7(3)
C8 C7 C16 C17 173.7(3)
C8 C7 C16 C19 -2.0(4)
C8 C9 C10 C11 0.3(5)
C9 C8 C15 C14 -0.5(4)
C9 C10 C11 C14 -0.7(5)
C10 C11 C14 C15 0.5(5)
C11 C14 C15 C8 0.1(4)
C12 C1 C2 C3 3.1(5)
C13 C4 C5 O1 -12.6(4)
C13 C4 C5 N1 165.9(3)
C15 C8 C9 C10 0.3(4)
C16 C7 C8 C9 -113.6(3)
C16 C7 C8 C15 64.8(4)
C16 C17 C18 N1 5.3(4)
C16 C17 C18 N2 -174.0(3)
C16 C19 C20 C21 171.5(2)
C16 C19 C24 C23 -171.3(2)
C17 C16 C19 C20 -128.2(3)
C17 C16 C19 C24 44.5(4)
C18 N1 C5 O1 -160.3(3)
C18 N1 C5 C4 21.2(3)
C18 N1 C6 C7 8.6(4)
C18 N1 C6 C25 -162.6(2)
C18 N2 C3 C2 -167.5(3)
C18 N2 C3 C4 11.8(4)
C19 C16 C17 C18 178.6(3)
C19 C20 C21 C22 -0.6(4)
C20 C19 C24 C23 1.7(4)
C20 C21 C22 C23 1.9(4)
C21 C22 C23 C24 -1.4(4)
C22 C23 C24 C19 -0.4(4)
C24 C19 C20 C21 -1.2(4)
C25 C6 C7 C8 -8.2(4)
C25 C6 C7 C16 170.6(3)
C25 C26 C27 C28 0.8(4)
C26 C25 C30 C29 1.3(4)
C26 C27 C28 C29 0.1(4)
C27 C28 C29 C30 -0.3(4)
C28 C29 C30 C25 -0.4(4)
C30 C25 C26 C27 -1.5(4)
C31 C32 C33 C34 1.5(4)
C31 C59 C60 C34 0.7(4)
C32 C31 C59 C60 -2.4(4)
C32 C33 C34 C35 171.2(2)
C32 C33 C34 C60 -3.1(4)
C33 C34 C35 C36 -40.2(4)
C33 C34 C35 C48 143.9(3)
C33 C34 C60 C59 2.0(4)
C34 C35 C36 C37 -178.5(3)
C34 C35 C48 C45 -1.5(4)
C34 C35 C48 C52 179.6(3)
C35 C34 C60 C59 -172.1(2)
C35 C36 C37 N3 175.1(3)
C35 C36 C37 N4 -4.0(4)
C35 C48 C52 N4 1.3(4)
C35 C48 C52 C53 -169.7(3)
C36 C35 C48 C45 -177.4(3)
C36 C35 C48 C52 3.6(4)
C37 N3 C38 C39 168.6(3)
C37 N3 C38 C50 -11.3(4)
C37 N4 C49 O2 162.8(2)
C37 N4 C49 C50 -18.6(3)
C37 N4 C52 C48 -7.8(4)
C37 N4 C52 C53 163.2(3)
C38 N3 C37 N4 1.8(4)
C38 N3 C37 C36 -177.2(3)
C38 C39 C40 C41 -2.5(5)
C38 C50 C51 C41 -3.2(4)
C39 C38 C50 C49 -174.8(3)
C39 C38 C50 C51 2.0(4)
C39 C40 C41 C51 1.2(5)
C40 C41 C51 C50 1.6(5)
C42 C43 C44 C45 0.1(5)
C43 C42 C47 C46 2.4(5)
C43 C44 C45 C46 2.5(4)
C43 C44 C45 C48 -176.2(3)
C44 C45 C46 C47 -2.7(4)
C44 C45 C48 C35 -67.2(4)
C44 C45 C48 C52 111.8(3)
C45 C46 C47 C42 0.3(4)
C45 C48 C52 N4 -177.6(2)
C45 C48 C52 C53 11.3(4)
C46 C45 C48 C35 114.1(3)
C46 C45 C48 C52 -66.9(4)
C47 C42 C43 C44 -2.6(5)
C48 C35 C36 C37 -2.2(4)
C48 C45 C46 C47 176.0(3)
C48 C52 C53 C54 99.2(3)
C48 C52 C53 C58 -70.0(4)
C49 N4 C37 N3 13.8(4)
C49 N4 C37 C36 -167.2(2)
C49 N4 C52 C48 168.3(3)
C49 N4 C52 C53 -20.7(4)
C49 C50 C51 C41 173.5(3)
C50 C38 C39 C40 0.9(4)
C52 N4 C37 N3 -170.1(3)
C52 N4 C37 C36 8.9(4)
C52 N4 C49 O2 -13.4(4)
C52 N4 C49 C50 165.3(2)
C52 C53 C54 C55 -166.4(2)
C52 C53 C58 C57 167.2(3)
C53 C54 C55 C56 -1.3(4)
C54 C53 C58 C57 -1.7(4)
C54 C55 C56 C57 -1.5(4)
C55 C56 C57 C58 2.7(4)
C56 C57 C58 C53 -1.1(4)
C58 C53 C54 C55 2.9(4)
C59 C31 C32 C33 1.3(4)
C60 C34 C35 C36 133.9(3)
C60 C34 C35 C48 -42.0(4)
